data_4108572
loop_
_publ_author_name
'Minghuey Shieh'
'Chia-Hua Ho'
'Wen-Shyan Sheu'
'Bo-Gaun Chen'
'Yen-Yi Chu'
'Chia-Yeh Miu'
'Hsiang-Lin Liu'
'Chih-Chiang Shen'

_publ_section_title
;
 Semiconducting Tellurium-Iron-Copper Carbonyl Polymers
;
_journal_name_full 'Journal of the American Chemical Society'
_journal_page_first 14114
_journal_page_last 14116
_journal_paper_doi 10.1021/ja8065623
_journal_volume 130
_journal_year 2008
_chemical_formula_moiety 'C13 H6 Cu2 Fe3 N2 O9 Te1'
_chemical_formula_sum 'C13 H6 Cu2 Fe3 N2 O9 Te'
_chemical_formula_weight 756.43
_chemical_name_systematic
;
 ?
;
_space_group_IT_number 19
_symmetry_cell_setting orthorhombic
_symmetry_space_group_name_Hall 'P 2ac 2ab'
_symmetry_space_group_name_H-M 'P 21 21 21'
_atom_sites_solution_hydrogens geom
_atom_sites_solution_primary direct
_atom_sites_solution_secondary difmap
_audit_creation_method SHELXL-97
_cell_angle_alpha 90.00
_cell_angle_beta 90.00
_cell_angle_gamma 90.00
_cell_formula_units_Z 4
_cell_length_a 12.1878(3)
_cell_length_b 12.6552(3)
_cell_length_c 13.4231(3)
_cell_measurement_reflns_used 8732
_cell_measurement_temperature 298(2)
_cell_measurement_theta_max 25.028
_cell_measurement_theta_min 2.037
_cell_volume 2070.37(8)
_computing_cell_refinement 'HKL Scalepack (Otwinowski & Minor 1997)'
_computing_data_collection 'Collect (Nonius BV, 1997-2000)'
_computing_data_reduction 'HKL Denzo and Scalepack'
_computing_molecular_graphics 'Ortep-3 for Windows (Farrugia, 1997)'
_computing_publication_material 'WinGX publication routines (Farrugia, 1999)'
_computing_structure_refinement 'SHELXL-97 (Sheldrick, 1997)'
_computing_structure_solution 'SHELXS-86 (Sheldrick, 1986)'
_diffrn_ambient_temperature 298(2)
_diffrn_detector_area_resol_mean 9
_diffrn_measured_fraction_theta_full 1.000
_diffrn_measured_fraction_theta_max 1.000
_diffrn_measurement_device_type KappaCCD
_diffrn_measurement_method 'CCD rotation images, thick slices'
_diffrn_radiation_monochromator graphite
_diffrn_radiation_source 'fine-focus sealed tube'
_diffrn_radiation_type MoK\a
_diffrn_radiation_wavelength 0.71073
_diffrn_reflns_av_R_equivalents 0.0510
_diffrn_reflns_av_sigmaI/netI 0.0473
_diffrn_reflns_limit_h_max 14
_diffrn_reflns_limit_h_min -13
_diffrn_reflns_limit_k_max 15
_diffrn_reflns_limit_k_min -15
_diffrn_reflns_limit_l_max 13
_diffrn_reflns_limit_l_min -15
_diffrn_reflns_number 11779
_diffrn_reflns_theta_full 25.03
_diffrn_reflns_theta_max 25.03
_diffrn_reflns_theta_min 2.21
_exptl_absorpt_coefficient_mu 5.501
_exptl_absorpt_correction_T_max 0.5516
_exptl_absorpt_correction_T_min 0.4016
_exptl_absorpt_correction_type multi-scan
_exptl_absorpt_process_details
;
 ?
;
_exptl_crystal_colour black
_exptl_crystal_density_diffrn 2.427
_exptl_crystal_description prism
_exptl_crystal_F_000 1432
_exptl_crystal_size_max 0.25
_exptl_crystal_size_mid 0.09
_exptl_crystal_size_min 0.07
_refine_diff_density_max 0.929
_refine_diff_density_min -1.295
_refine_diff_density_rms 0.382
_refine_ls_abs_structure_details 'Flack H D (1983), Acta Cryst. A39, 876-881'
_refine_ls_abs_structure_Flack 0.00(3)
_refine_ls_extinction_method none
_refine_ls_goodness_of_fit_ref 1.157
_refine_ls_hydrogen_treatment fixed
_refine_ls_matrix_type full
_refine_ls_number_parameters 271
_refine_ls_number_reflns 3570
_refine_ls_number_restraints 0
_refine_ls_restrained_S_all 1.157
_refine_ls_R_factor_all 0.0407
_refine_ls_R_factor_gt 0.0297
_refine_ls_shift/su_max 0.000
_refine_ls_shift/su_mean 0.000
_refine_ls_structure_factor_coef Fsqd
_refine_ls_weighting_details 'calc w=1/[\s^2^(Fo^2^)+(0.0319P)^2^+0.0000P] where P=(Fo^2^+2Fc^2^)/3'
_refine_ls_weighting_scheme calc
_refine_ls_wR_factor_gt 0.0633
_refine_ls_wR_factor_ref 0.0727
_reflns_number_gt 3221
_reflns_number_total 3570
_reflns_threshold_expression >2sigma(I)
_cod_data_source_file ja8065623_si_004.cif
_cod_data_source_block 3
_cod_database_code 4108572

loop_
_symmetry_equiv_pos_as_xyz
'x, y, z'
'-x+1/2, -y, z+1/2'
'x+1/2, -y+1/2, -z'
'-x, y+1/2, -z+1/2'

loop_
_atom_site_label
_atom_site_type_symbol
_atom_site_fract_x
_atom_site_fract_y
_atom_site_fract_z
_atom_site_U_iso_or_equiv
_atom_site_adp_type
_atom_site_occupancy
_atom_site_symmetry_multiplicity
_atom_site_calc_flag
_atom_site_refinement_flags
Te1 Te 0.01596(3) 0.22407(3) 0.17468(3) 0.03270(13) Uani 1 1 d .
Cu1 Cu 0.32308(7) 0.14977(7) 0.24782(6) 0.0365(2) Uani 1 1 d .
Cu2 Cu 0.24144(6) 0.01406(6) 0.12213(6) 0.0340(2) Uani 1 1 d .
Fe1 Fe 0.04743(7) 0.05496(7) 0.08503(7) 0.0313(2) Uani 1 1 d .
Fe2 Fe 0.20358(7) 0.20960(7) 0.10388(6) 0.0278(2) Uani 1 1 d .
Fe3 Fe 0.12885(7) 0.09353(7) 0.26811(6) 0.0275(2) Uani 1 1 d .
O1 O 0.1074(5) -0.1673(4) 0.0635(5) 0.0738(19) Uani 1 1 d .
O2 O -0.1780(4) -0.0154(5) 0.1132(6) 0.0761(19) Uani 1 1 d .
O3 O 0.0201(5) 0.1045(5) -0.1272(4) 0.0656(16) Uani 1 1 d .
O4 O 0.1529(4) 0.3230(4) -0.0805(4) 0.0544(14) Uani 1 1 d .
O5 O 0.2894(4) 0.4019(4) 0.1967(4) 0.0527(14) Uani 1 1 d .
O6 O 0.4111(4) 0.1437(4) 0.0117(4) 0.0509(14) Uani 1 1 d .
O7 O 0.2412(4) -0.1045(4) 0.3200(4) 0.0573(14) Uani 1 1 d .
O8 O 0.1860(5) 0.2353(4) 0.4327(4) 0.0588(15) Uani 1 1 d .
O9 O -0.0684(4) 0.0118(4) 0.3634(4) 0.0496(13) Uani 1 1 d .
N1 N 0.4739(5) 0.1542(5) 0.2883(4) 0.0400(14) Uani 1 1 d .
N2 N 0.3746(5) -0.0685(4) 0.1076(4) 0.0368(13) Uani 1 1 d .
C1 C 0.0976(6) -0.0770(6) 0.0728(6) 0.0436(19) Uani 1 1 d .
C2 C -0.0893(6) 0.0129(6) 0.1029(6) 0.0449(18) Uani 1 1 d .
C3 C 0.0333(6) 0.0861(6) -0.0438(6) 0.0437(18) Uani 1 1 d .
C4 C 0.1700(5) 0.2767(6) -0.0090(5) 0.0370(16) Uani 1 1 d .
C5 C 0.2570(6) 0.3236(6) 0.1643(5) 0.0387(16) Uani 1 1 d .
C6 C 0.3291(6) 0.1585(5) 0.0526(5) 0.0365(16) Uani 1 1 d .
C7 C 0.2033(6) -0.0253(6) 0.2927(5) 0.0400(17) Uani 1 1 d .
C8 C 0.1678(6) 0.1793(5) 0.3673(5) 0.0373(16) Uani 1 1 d .
C9 C 0.0093(6) 0.0446(5) 0.3246(5) 0.0373(15) Uani 1 1 d .
C10 C 0.5636(6) 0.1581(5) 0.3034(5) 0.0342(16) Uani 1 1 d .
C11 C 0.6833(6) 0.1622(6) 0.3242(6) 0.0482(19) Uani 1 1 d .
H11A H 0.6980 0.2158 0.3731 0.058 Uiso 1 1 d R
H11B H 0.7216 0.1787 0.2637 0.058 Uiso 1 1 d R
H11C H 0.7076 0.0949 0.3488 0.058 Uiso 1 1 d R
C12 C 0.4634(6) -0.0890(5) 0.0983(5) 0.0315(15) Uani 1 1 d .
C13 C 0.5802(6) -0.1139(6) 0.0834(6) 0.0463(19) Uani 1 1 d .
H13A H 0.6242 -0.0679 0.1239 0.056 Uiso 1 1 d R
H13B H 0.5994 -0.1045 0.0146 0.056 Uiso 1 1 d R
H13C H 0.5930 -0.1859 0.1024 0.056 Uiso 1 1 d R

loop_
_atom_site_aniso_label
_atom_site_aniso_U_11
_atom_site_aniso_U_22
_atom_site_aniso_U_33
_atom_site_aniso_U_23
_atom_site_aniso_U_13
_atom_site_aniso_U_12
Te1 0.0277(2) 0.0348(2) 0.0356(2) 0.0025(2) 0.00234(18) 0.00669(19)
Cu1 0.0262(5) 0.0447(5) 0.0387(5) 0.0003(4) -0.0051(4) -0.0019(4)
Cu2 0.0245(4) 0.0329(4) 0.0446(5) -0.0025(4) 0.0008(4) 0.0034(4)
Fe1 0.0225(5) 0.0372(5) 0.0343(5) -0.0027(4) -0.0018(4) -0.0003(4)
Fe2 0.0251(5) 0.0300(5) 0.0284(4) 0.0038(4) 0.0007(4) 0.0003(4)
Fe3 0.0237(5) 0.0312(5) 0.0275(5) 0.0028(4) 0.0012(4) -0.0003(4)
O1 0.054(4) 0.048(4) 0.119(6) -0.026(4) -0.011(4) 0.007(3)
O2 0.034(3) 0.071(4) 0.123(5) -0.003(4) 0.013(3) -0.017(3)
O3 0.059(4) 0.095(4) 0.042(3) 0.001(3) -0.014(3) -0.016(4)
O4 0.051(4) 0.065(4) 0.047(3) 0.022(3) -0.005(3) 0.003(3)
O5 0.052(3) 0.036(3) 0.070(4) -0.012(3) -0.009(3) -0.005(3)
O6 0.040(3) 0.052(3) 0.061(3) 0.020(3) 0.024(3) 0.011(3)
O7 0.048(3) 0.056(3) 0.068(4) 0.030(3) 0.009(3) 0.014(3)
O8 0.079(4) 0.060(3) 0.037(3) -0.007(3) -0.002(3) -0.024(3)
O9 0.039(3) 0.055(3) 0.055(3) 0.006(3) 0.014(3) -0.008(3)
N1 0.035(4) 0.051(4) 0.034(3) -0.003(3) -0.006(3) -0.002(3)
N2 0.027(3) 0.036(3) 0.047(3) -0.005(3) 0.003(3) 0.006(3)
C1 0.029(4) 0.040(4) 0.062(5) -0.010(4) -0.001(3) 0.002(3)
C2 0.036(5) 0.048(4) 0.050(4) -0.002(4) -0.002(3) -0.002(4)
C3 0.032(4) 0.055(4) 0.044(4) -0.007(4) -0.005(3) -0.006(4)
C4 0.027(4) 0.039(4) 0.045(4) 0.003(4) 0.002(3) 0.001(4)
C5 0.031(4) 0.044(4) 0.041(4) 0.006(4) -0.001(3) 0.003(3)
C6 0.039(5) 0.035(4) 0.035(4) 0.004(3) -0.002(4) -0.007(3)
C7 0.030(4) 0.054(5) 0.037(4) 0.007(4) 0.000(3) 0.004(4)
C8 0.039(4) 0.038(4) 0.035(4) 0.002(3) 0.004(3) -0.008(3)
C9 0.042(4) 0.034(3) 0.036(3) 0.000(3) -0.001(4) 0.000(3)
C10 0.033(4) 0.035(4) 0.035(4) 0.001(3) -0.006(3) -0.001(3)
C11 0.033(4) 0.053(4) 0.058(5) -0.013(4) -0.007(4) 0.006(4)
C12 0.033(4) 0.029(3) 0.033(3) 0.000(3) 0.001(3) -0.002(3)
C13 0.028(4) 0.057(5) 0.055(5) 0.008(4) -0.001(3) 0.004(4)

loop_
_atom_type_symbol
_atom_type_description
_atom_type_scat_dispersion_real
_atom_type_scat_dispersion_imag
_atom_type_scat_source
C C 0.0033 0.0016 'International Tables Vol C Tables 4.2.6.8 and 6.1.1.4'
H H 0.0000 0.0000 'International Tables Vol C Tables 4.2.6.8 and 6.1.1.4'
Fe Fe 0.3463 0.8444 'International Tables Vol C Tables 4.2.6.8 and 6.1.1.4'
Te Te -0.5308 1.6751 'International Tables Vol C Tables 4.2.6.8 and 6.1.1.4'
Cu Cu 0.3201 1.2651 'International Tables Vol C Tables 4.2.6.8 and 6.1.1.4'
N N 0.0061 0.0033 'International Tables Vol C Tables 4.2.6.8 and 6.1.1.4'
O O 0.0106 0.0060 'International Tables Vol C Tables 4.2.6.8 and 6.1.1.4'

loop_
_geom_angle_atom_site_label_1
_geom_angle_atom_site_label_2
_geom_angle_atom_site_label_3
_geom_angle
Fe2 Te1 Fe1 66.99(3)
Fe2 Te1 Fe3 68.58(3)
Fe1 Te1 Fe3 65.61(3)
N1 Cu1 Fe3 152.86(17)
N1 Cu1 C8 122.6(2)
Fe3 Cu1 C8 41.79(16)
N1 Cu1 Fe2 139.27(17)
Fe3 Cu1 Fe2 67.79(3)
C8 Cu1 Fe2 90.52(16)
N1 Cu1 Cu2 124.66(18)
Fe3 Cu1 Cu2 61.22(3)
C8 Cu1 Cu2 102.94(17)
Fe2 Cu1 Cu2 58.93(3)
N2 Cu2 C1 110.8(2)
N2 Cu2 C6 89.9(2)
C1 Cu2 C6 131.3(3)
N2 Cu2 C7 98.4(2)
C1 Cu2 C7 91.4(3)
C6 Cu2 C7 129.9(2)
N2 Cu2 Fe1 153.25(17)
C1 Cu2 Fe1 44.47(18)
C6 Cu2 Fe1 101.25(18)
C7 Cu2 Fe1 92.90(17)
N2 Cu2 Fe2 132.05(17)
C1 Cu2 Fe2 109.74(19)
C6 Cu2 Fe2 43.29(19)
C7 Cu2 Fe2 105.14(19)
Fe1 Cu2 Fe2 66.48(3)
N2 Cu2 Fe3 136.64(17)
C1 Cu2 Fe3 90.5(2)
C6 Cu2 Fe3 104.02(18)
C7 Cu2 Fe3 41.76(18)
Fe1 Cu2 Fe3 64.22(3)
Fe2 Cu2 Fe3 66.26(3)
N2 Cu2 Cu1 95.77(17)
C1 Cu2 Cu1 147.6(2)
C6 Cu2 Cu1 64.14(17)
C7 Cu2 Cu1 65.85(18)
Fe1 Cu2 Cu1 110.97(4)
Fe2 Cu2 Cu1 59.16(3)
Fe3 Cu2 Cu1 57.14(3)
C2 Fe1 C3 96.2(3)
C2 Fe1 C1 93.1(3)
C3 Fe1 C1 98.6(3)
C2 Fe1 Cu2 144.3(3)
C3 Fe1 Cu2 109.5(2)
C1 Fe1 Cu2 59.7(2)
C2 Fe1 Te1 92.8(2)
C3 Fe1 Te1 105.3(2)
C1 Fe1 Te1 154.5(3)
Cu2 Fe1 Te1 103.33(4)
C2 Fe1 Fe3 106.2(2)
C3 Fe1 Fe3 151.7(2)
C1 Fe1 Fe3 97.3(3)
Cu2 Fe1 Fe3 60.12(3)
Te1 Fe1 Fe3 57.27(3)
C2 Fe1 Fe2 149.1(2)
C3 Fe1 Fe2 89.9(2)
C1 Fe1 Fe2 116.0(2)
Cu2 Fe1 Fe2 57.77(3)
Te1 Fe1 Fe2 56.47(3)
Fe3 Fe1 Fe2 62.02(3)
C5 Fe2 C4 94.9(3)
C5 Fe2 C6 98.9(3)
C4 Fe2 C6 92.4(3)
C5 Fe2 Te1 95.9(2)
C4 Fe2 Te1 94.5(2)
C6 Fe2 Te1 163.1(2)
C5 Fe2 Cu2 133.0(2)
C4 Fe2 Cu2 126.1(2)
C6 Fe2 Cu2 62.0(2)
Te1 Fe2 Cu2 101.72(4)
C5 Fe2 Cu1 71.6(2)
C4 Fe2 Cu1 157.1(2)
C6 Fe2 Cu1 72.3(2)
Te1 Fe2 Cu1 105.03(4)
Cu2 Fe2 Cu1 61.91(3)
C5 Fe2 Fe1 151.1(2)
C4 Fe2 Fe1 95.9(2)
C6 Fe2 Fe1 107.4(2)
Te1 Fe2 Fe1 56.54(3)
Cu2 Fe2 Fe1 55.75(3)
Cu1 Fe2 Fe1 104.83(4)
C5 Fe2 Fe3 100.7(2)
C4 Fe2 Fe3 147.5(2)
C6 Fe2 Fe3 112.9(2)
Te1 Fe2 Fe3 55.81(3)
Cu2 Fe2 Fe3 57.99(3)
Cu1 Fe2 Fe3 55.28(3)
Fe1 Fe2 Fe3 58.17(3)
C9 Fe3 C8 96.5(3)
C9 Fe3 C7 92.6(3)
C8 Fe3 C7 103.9(3)
C9 Fe3 Cu1 159.8(2)
C8 Fe3 Cu1 69.8(2)
C7 Fe3 Cu1 77.1(2)
C9 Fe3 Te1 89.6(2)
C8 Fe3 Te1 96.8(2)
C7 Fe3 Te1 158.8(2)
Cu1 Fe3 Te1 106.33(4)
C9 Fe3 Cu2 128.9(2)
C8 Fe3 Cu2 131.3(2)
C7 Fe3 Cu2 62.9(2)
Cu1 Fe3 Cu2 61.63(3)
Te1 Fe3 Cu2 99.74(4)
C9 Fe3 Fe1 91.4(2)
C8 Fe3 Fe1 152.8(2)
C7 Fe3 Fe1 101.7(2)
Cu1 Fe3 Fe1 107.61(4)
Te1 Fe3 Fe1 57.13(3)
Cu2 Fe3 Fe1 55.66(3)
C9 Fe3 Fe2 142.7(2)
C8 Fe3 Fe2 100.5(2)
C7 Fe3 Fe2 114.9(2)
Cu1 Fe3 Fe2 56.93(3)
Te1 Fe3 Fe2 55.61(3)
Cu2 Fe3 Fe2 55.74(3)
Fe1 Fe3 Fe2 59.81(3)
C10 N1 Cu1 174.0(6)
C12 N2 Cu2 160.8(6)
O1 C1 Fe1 165.9(7)
O1 C1 Cu2 117.9(6)
Fe1 C1 Cu2 75.9(3)
O2 C2 Fe1 179.0(8)
O3 C3 Fe1 177.3(7)
O4 C4 Fe2 176.5(6)
O5 C5 Fe2 174.5(6)
O6 C6 Fe2 167.5(6)
O6 C6 Cu2 117.5(5)
Fe2 C6 Cu2 74.7(3)
O7 C7 Fe3 170.1(6)
O7 C7 Cu2 113.8(5)
Fe3 C7 Cu2 75.3(2)
O8 C8 Fe3 175.7(6)
O8 C8 Cu1 115.7(5)
Fe3 C8 Cu1 68.5(2)
O9 C9 Fe3 178.8(6)
N1 C10 C11 179.4(8)
C10 C11 H11A 109.6
C10 C11 H11B 109.0
H11A C11 H11B 109.5
C10 C11 H11C 109.7
H11A C11 H11C 109.5
H11B C11 H11C 109.5
N2 C12 C13 178.3(7)
C12 C13 H13A 109.5
C12 C13 H13B 109.9
H13A C13 H13B 109.5
C12 C13 H13C 109.0
H13A C13 H13C 109.5
H13B C13 H13C 109.5

loop_
_geom_bond_atom_site_label_1
_geom_bond_atom_site_label_2
_geom_bond_distance
Te1 Fe2 2.4831(9)
Te1 Fe1 2.4850(10)
Te1 Fe3 2.4890(10)
Cu1 N1 1.918(7)
Cu1 Fe3 2.4869(12)
Cu1 C8 2.509(7)
Cu1 Fe2 2.5354(12)
Cu1 Cu2 2.6050(11)
Cu2 N2 1.940(6)
Cu2 C1 2.200(7)
Cu2 C6 2.314(7)
Cu2 C7 2.388(7)
Cu2 Fe1 2.4713(12)
Cu2 Fe2 2.5292(11)
Cu2 Fe3 2.5949(12)
Fe1 C2 1.766(8)
Fe1 C3 1.782(8)
Fe1 C1 1.785(7)
Fe1 Fe3 2.6948(12)
Fe1 Fe2 2.7415(13)
Fe2 C5 1.778(7)
Fe2 C4 1.785(7)
Fe2 C6 1.798(8)
Fe2 Fe3 2.8012(12)
Fe3 C9 1.756(7)
Fe3 C8 1.782(7)
Fe3 C7 1.787(8)
O1 C1 1.157(8)
O2 C2 1.147(9)
O3 C3 1.154(8)
O4 C4 1.143(8)
O5 C5 1.152(8)
O6 C6 1.156(8)
O7 C7 1.163(8)
O8 C8 1.151(8)
O9 C9 1.157(8)
N1 C10 1.112(8)
N2 C12 1.120(8)
C10 C11 1.487(10)
C11 H11A 0.9608
C11 H11B 0.9597
C11 H11C 0.9603
C12 C13 1.472(10)
C13 H13A 0.9602
C13 H13B 0.9601
C13 H13C 0.9590
